data_2005556
loop_
_publ_author_name
'Gindelberger, D. E.'

_publ_section_title
;
 [(CpTi)~6~(\m~3~-Te)~6~(\m~3~-O)~2~]
;
_journal_issue 10
_journal_name_full 'Acta Crystallographica Section C'
_journal_page_first 2493
_journal_page_last 2495
_journal_paper_doi 10.1107/S0108270196004854
_journal_volume 52
_journal_year 1996
_chemical_formula_moiety 'C30 H30 O2 Te6 Ti6'
_chemical_formula_sum 'C30 H30 O2 Te6 Ti6'
_chemical_formula_weight 1475.58
_space_group_IT_number 14
_symmetry_cell_setting monoclinic
_symmetry_space_group_name_Hall '-P 2yab'
_symmetry_space_group_name_H-M 'P 1 21/a 1'
_atom_type_scat_source 'MolEN (Fair, 1990)'
_cell_angle_alpha 90
_cell_angle_beta 115.60(2)
_cell_angle_gamma 90
_cell_formula_units_Z 2
_cell_length_a 10.388(2)
_cell_length_b 16.781(7)
_cell_length_c 11.234(2)
_cell_measurement_reflns_used 24
_cell_measurement_temperature 138
_cell_measurement_theta_max 24
_cell_measurement_theta_min 22
_cell_volume 1766.1(9)
_computing_data_collection 'CAD-4 Software (Enraf-Nonius, 1989)'
_computing_molecular_graphics 'ORTEPII (Johnson, 1976)'
_computing_structure_solution 'SHELX76 (Sheldrick, 1976)'
_diffrn_measurement_device 'Enraf-Nonius CAD4'
_diffrn_measurement_method \q-2\q
_diffrn_radiation_type MoK\a
_diffrn_radiation_wavelength 0.71073
_diffrn_reflns_av_R_equivalents N/A
_diffrn_reflns_limit_h_max 11
_diffrn_reflns_limit_h_min 0
_diffrn_reflns_limit_k_max 18
_diffrn_reflns_limit_k_min 0
_diffrn_reflns_limit_l_max 12
_diffrn_reflns_limit_l_min -12
_diffrn_reflns_number 2572
_diffrn_reflns_theta_max 45
_diffrn_standards_decay_% 0
_diffrn_standards_interval_time 60
_diffrn_standards_number 3
_exptl_absorpt_coefficient_mu 6.184
_exptl_absorpt_correction_T_max 1.00
_exptl_absorpt_correction_T_min 0.862
_exptl_absorpt_correction_type 'empirical via \y scan (MolEN; Fair, 1990)'
_exptl_crystal_colour black
_exptl_crystal_density_diffrn 2.785
_exptl_crystal_description plates
_exptl_crystal_size_max 0.30
_exptl_crystal_size_mid 0.20
_exptl_crystal_size_min 0.20
_refine_diff_density_max 1.71
_refine_diff_density_min -0.93
_refine_ls_extinction_method none
_refine_ls_goodness_of_fit_obs 1.543
_refine_ls_hydrogen_treatment noref
_refine_ls_number_parameters 199
_refine_ls_number_reflns 1841
_refine_ls_R_factor_obs 0.0318
_refine_ls_shift/esd_max 0.0
_refine_ls_structure_factor_coef F
_refine_ls_weighting_details 'w = 1/\s(F)^2^ non-Poisson contribution'
_refine_ls_weighting_scheme calc
_refine_ls_wR_factor_obs 0.0373
_reflns_number_observed 1841
_reflns_number_total 2289
_reflns_observed_criterion >3\s(F^2^)
_cod_data_source_file sz1028.cif
_cod_data_source_block sz1028a
_cod_depositor_comments
;
The following automatic conversions were performed:

'_refine_ls_weighting_scheme' value '1/\s(F)^2^ non-Poisson
contribution' was changed to 'calc'. New tag
'_refine_ls_weighting_details' was created. The value of the new tag
was set to 'w = 1/\s(F)^2^ non-Poisson contribution'.

Automatic conversion script
Id: cif_fix_values 3143 2015-03-26 13:38:13Z robertas 
;
_cod_original_cell_volume 1757(2)
_cod_original_sg_symbol_H-M 'P 21/a'
_cod_database_code 2005556

loop_
_symmetry_equiv_pos_as_xyz
x,y,z
1/2+x,1/2-y,z
-x,-y,-z
1/2-x,1/2+y,-z

loop_
_atom_site_aniso_label
_atom_site_aniso_U_11
_atom_site_aniso_U_22
_atom_site_aniso_U_33
_atom_site_aniso_U_12
_atom_site_aniso_U_13
_atom_site_aniso_U_23
Te1 0.0180(2) 0.0137(2) 0.0176(2) -0.0028(2) 0.01040(10) 0.0001(2)
Te2 0.0167(2) 0.0153(3) 0.0198(2) 0.0014(2) 0.01080(10) 0.0022(2)
Te3 0.0231(2) 0.0117(2) 0.0171(2) 0.0019(2) 0.01170(10) 0.0004(2)
Ti1 0.0187(6) 0.0143(7) 0.0146(5) -0.0023(5) 0.0085(4) -0.0003(5)
Ti2 0.0205(5) 0.0090(6) 0.016050 0.0011(5) 0.0114(4) 0.0013(5)
Ti3 0.0191(5) 0.0170(7) 0.0189(5) 0.0001(5) 0.0133(4) -0.0006(5)
O1 0.0279(2) 0.0127(2) 0.0190(2) -0.0013(2) 0.01520(10) -0.0013(2)
C1 0.0253(4) 0.0215(4) 0.0203(4) -0.0127(3) 0.0013(3) -0.0013(4)
C2 0.0190(4) 0.0355(5) 0.0152(3) -0.0051(4) 0.0(3) -0.0025(4)
C3 0.0266(4) 0.0152(4) 0.0190(3) 0.0013(3) 0.0038(3) 0.0051(3)
C4 0.0304(4) 0.0342(5) 0.0317(4) -0.0101(4) 0.0190(3) -0.0063(4)
C5 0.0393(4) 0.0241(4) 0.0203(3) -0.0038(4) 0.0089(3) -0.0190(3)
C6 0.0342(3) 0.0114(4) 0.0266(3) 0.0051(3) 0.0165(2) 0.0089(3)
C7 0.0177(3) 0.0266(4) 0.0177(3) 0.0025(3) 0.0025(3) 0.0127(3)
C8 0.0266(3) 0.0165(4) 0.0152(3) 0.0(3) 0.0139(2) 0.0013(3)
C9 0.0253(3) 0.0165(4) 0.0177(3) 0.0089(3) 0.0165(2) 0.0165(3)
C10 0.0418(4) 0.0101(4) 0.0203(3) -0.0051(3) 0.0152(3) 0.0076(3)
C11 0.0329(3) 0.0317(5) 0.0228(3) -0.0051(3) 0.0215(2) -0.0114(3)
C12 0.0304(3) 0.0177(4) 0.0355(3) 0.0063(3) 0.0279(2) 0.0038(3)
C13 0.0279(3) 0.0431(5) 0.0342(3) -0.0038(3) 0.0291(2) -0.0051(4)
C14 0.0481(4) 0.0203(4) 0.0519(4) 0.0025(3) 0.0431(2) 0.0013(4)
C15 0.0393(3) 0.0241(4) 0.0190(3) 0.038(3) 0.0215(2) 0.0038(3)

loop_
_atom_site_label
_atom_site_fract_x
_atom_site_fract_y
_atom_site_fract_z
_atom_site_B_iso_or_equiv
Te1 .21928(1) .61974(1) .47769(1) 1.22(1)
Te2 .31576(1) .44074(1) .64436(1) 1.28(1)
Te3 -.04249(1) .67822(1) .56794(1) 1.28(1)
Ti1 .1875(2) .5757(1) .7041(2) 1.22(4)
Ti2 -.0774(2) .6145(1) .3239(2) 1.10(3)
Ti3 .1482(2) .4632(1) .3738(2) 1.30(4)
O1 .0470(6) .4971(4) .6982(5) 1.4(1)
C1 .362(1) .6755(6) .8233(9) 2.0(2)
C2 .426(1) .6005(7) .8606(9) 2.0(2)
C3 .354(1) .5590(6) .9233(9) 1.8(2)
C4 .248(1) .6093(7) .9255(9) 2.4(2)
C5 .252(1) .6803(6) .8657(9) 2.3(2)
C6 -.178(1) .7403(6) .2260(9) 1.8(2)
C7 -.2618(9) .6796(6) .1406(9) 1.7(2)
C8 -.1743(9) .6388(6) .0933(8) 1.4(2)
C9 -.0385(9) .6741(6) .1524(8) 1.4(2)
C10 -.042(1) .7368(6) .2318(9) 1.9(2)
C11 .142(1) .3952(6) .1905(9) 2.0(2)
C12 .2741(9) .3745(6) .2953(9) 1.8(2)
C13 .3574(9) .4431(7) .3357(9) 2.3(2)
C14 .279(1) .5063(6) .2550(9) 2.5(2)
C15 .146(1) .4771(6) .1651(8) 1.9(2)
H1 .38783(1) .71588(1) .77802(1) 2.6
H2 .50353(1) .58079(1) .84618(1) 2.6
H3 .37468(1) .50623(1) .95801(1) 2.3
H4 .18354(1) .59654(1) .96214(1) 3.1
H5 .19165(1) .72496(1) .85457(1) 3.0
H6 -.20972(1) .77730(1) .27194(1) 2.3
H7 -.35897(1) .66817(1) .11891(1) 2.3
H8 -.20217(1) .59549(1) .03263(1) 1.8
H9 .04252(1) .65775(1) .14012(1) 1.8
H10 .03492(1) .77140(1) .28152(1) 2.4
H11 .06483(1) .35985(1) .14504(1) 2.6
H12 .30126(1) .32258(1) .33195(1) 2.3
H13 .45085(1) .44651(1) .40552(1) 3.0
H14 .31068(1) .56008(1) .26035(1) 3.3
H15 .07169(1) .50723(1) .09917(1) 2.4

loop_
_geom_angle_atom_site_label_1
_geom_angle_atom_site_label_2
_geom_angle_atom_site_label_3
_geom_angle_site_symmetry_1
_geom_angle_site_symmetry_3
_geom_angle
_geom_angle_publ_flag
Te1 Ti1 Te2 . . 75.10(10) yes
Te1 Ti1 Te3 . . 75.50(10) yes
Te2 Ti1 Te3 . . 137.10(10) yes
Te1 Ti1 O1 . . 121.8(2) yes
Te2 Ti1 O1 . . 82.9(2) yes
Te3 Ti1 O1 . . 86.8(2) yes
Te1 Ti2 Te2 . 3_656 136.6(2) yes
Te1 Ti2 Te3 . . 75.10(10) yes
Te2 Ti2 Te3 3_656 3_656 75.50(10) yes
Te1 Ti2 O1 . . 85.5(2) yes
Te2 Ti2 O1 . . 84.3(2) yes
Te3 Ti2 O1 3_656 . 122.2(2) yes
Te1 Ti3 Te2 . . 75.30(10) yes
Te1 Ti3 Te3 . . 138.0(2) yes
Te2 Ti3 Te3 . . 75.90(10) yes
Te1 Ti3 O1 . . 85.0(2) yes
Te2 Ti3 O1 . . 122.9(2) yes
Te3 Ti3 O1 . . 86.7(2) yes
Ti1 Te1 Ti2 . . 91.24(5) no
Ti1 Te1 Ti3 . . 91.11(5) no
Ti2 Te1 Ti3 . . 72.31(5) no
Ti1 Te2 Ti3 . . 90.87(5) no
Ti1 Te3 Ti2 . . 91.20(5) no
Te1 Ti1 C1 . . 88.1(3) no
Te1 Ti1 C2 . . 97.6(3) no
Te1 Ti1 C3 . . 131.6(3) no
Te1 Ti1 C4 . . 144.5(3) no
Te1 Ti1 C5 . . 113.0(3) no
Te2 Ti1 O1 . . 82.92(19) no
Te2 Ti1 C1 . . 111.4(3) no
Te2 Ti1 C2 . . 82.4(3) no
Te2 Ti1 C3 . . 86.8(3) no
Te2 Ti1 C4 . . 120.0(3) no
Te2 Ti1 C5 . . 138.6(3) no
Te3 Ti1 O1 . . 86.8(2) no
Te3 Ti1 C1 . . 98.0(3) no
Te3 Ti1 C2 . . 132.0(3) no
Te3 Ti1 C3 . . 136.0(3) no
Te3 Ti1 C4 . . 101.9(3) no
Te3 Ti1 C5 . . 82.0(3) no
O1 Ti1 C1 . . 149.8(3) no
O1 Ti1 C2 . . 132.1(3) no
O1 Ti1 C3 . . 99.2(3) no
O1 Ti1 C4 . . 93.0(3) no
O1 Ti1 C5 . . 118.7(3) no
Te1 Ti2 C6 . . 113.6(3) no
Te1 Ti2 C7 . . 140.8(3) no
Te1 Ti2 C8 . . 120.1(3) no
Te1 Ti2 C9 . . 87.7(3) no
Te1 Ti2 C10 . . 84.7(3) no
Te3 Ti2 C6 . . 87.8(3) no
Te3 Ti2 C7 . . 112.7(3) no
Te3 Ti2 C8 . . 144.4(3) no
Te3 Ti2 C9 . . 129.9(3) no
Te3 Ti2 C10 . . 96.8(3) no
Te1 Ti3 C11 . . 135.9(3) no
Te1 Ti3 C12 . . 129.9(3) no
Te1 Ti3 C13 . . 96.2(3) no
Te1 Ti3 C14 . . 80.9(3) no
Te1 Ti3 C15 . . 102.0(3) no
Te2 Ti3 C11 . . 131.4(3) no
Te2 Ti3 C12 . . 97.8(3) no
Te2 Ti3 C13 . . 89.4(3) no
Te2 Ti3 C14 . . 114.2(3) no
Te2 Ti3 C15 . . 146.3(3) no
C2 C1 C5 . . 107.1(9) no
C1 C2 C3 . . 108.1(10) no
C2 C3 C4 . . 107.6(9) no
C3 C4 C5 . . 108.6(9) no
C1 C5 C4 . . 108.5(10) no
C7 C6 C10 . . 108.5(9) no
C6 C7 C8 . . 107.3(9) no
C7 C8 C9 . . 107.4(9) no
C8 C9 C10 . . 108.6(9) no
C6 C10 C9 . . 108.2(9) no
C12 C11 C15 . . 107.9(10) no
C11 C12 C13 . . 108.3(10) no
C12 C13 C14 . . 107.7(10) no
C13 C14 C15 . . 108.7(10) no
C11 C15 C14 . . 107.4(10) no

loop_
_geom_bond_atom_site_label_1
_geom_bond_atom_site_label_2
_geom_bond_site_symmetry_2
_geom_bond_distance
_geom_bond_publ_flag
Te1 Ti1 . 2.802(2) yes
Te1 Ti2 . 2.809(2) yes
Te1 Ti3 . 2.830(2) yes
Ti1 O1 . 1.943(6) yes
Te2 Ti1 . 2.844(2) yes
Te2 Ti2 . 2.806(2) yes
Te2 Ti3 . 2.799(2) yes
Ti2 O1 . 1.925(6) yes
Te3 Ti1 . 2.798(2) yes
Te3 Ti2 . 2.815(2) yes
Te3 Ti3 3_566 2.801(2) yes
Ti3 O1 3_566 1.947(6) yes
Ti1 C1 . 2.402(10) no
Ti1 C2 . 2.372(10) no
Ti1 C3 . 2.336(10) no
Ti1 C4 . 2.354(11) no
Ti1 C5 . 2.397(10) no
Ti2 C6 . 2.394(10) no
Ti2 C7 . 2.384(10) no
Ti2 C8 . 2.374(10) no
Ti2 C9 . 2.354(9) no
Ti2 C10 . 2.390(10) no
Ti3 C11 . 2.331(10) no
Ti3 C12 . 2.384(9) no
Ti3 C13 . 2.413(10) no
Ti3 C14 . 2.390(10) no
Ti3 C15 . 2.346(10) no
C1 C2 . 1.395(15) no
C1 C5 . 1.416(15) no
C2 C3 . 1.407(14) no
C3 C4 . 1.396(15) no
C4 C5 . 1.374(16) no
C6 C7 . 1.409(15) no
C6 C10 . 1.387(15) no
C7 C8 . 1.410(14) no
C8 C9 . 1.403(14) no
C9 C10 . 1.388(14) no
C11 C12 . 1.409(15) no
C11 C15 . 1.403(15) no
C12 C13 . 1.390(15) no
C13 C14 . 1.402(16) no
C14 C15 . 1.401(16) no
Ti1 Cp1* . 2.050(2) yes
(Ti1 C)ave . 2.372 yes
Ti2 Cp2* . 2.060(2) yes
(Ti2 C)ave . 2.379 yes
Ti3 Cp3* . 2.050(2) yes
(Ti3 C)ave . 2.373 yes
